data_7040380
loop_
_publ_author_name
'Hinrichsen, Svea'
'Schnoor, Ann-Christin'
'Grund, Katharina'
'Fl\"oser, Benedikt'
'Schlimm, Alexander'
'N\"ather, Christian'
'Krahmer, Jan'
'Tuczek, Felix'

_publ_section_title
;
 Molybdenum dinitrogen complexes facially coordinated by linear tridentate
 PEP ligands (E = N or P): impact of the central E donor in trans-position
 to N2.
;
_journal_issue 37
_journal_name_full 'Dalton transactions (Cambridge, England : 2003)'
_journal_page_first 14801
_journal_page_last 14813
_journal_paper_doi 10.1039/c6dt02316a
_journal_volume 45
_journal_year 2016
_chemical_formula_sum 'C41 H51 Mo N2 P5'
_chemical_formula_weight 822.62
_chemical_name_systematic
;
 ?
;
_space_group_crystal_system monoclinic
_space_group_IT_number 14
_space_group_name_Hall '-P 2yn'
_space_group_name_H-M_alt 'P 1 21/n 1'
_symmetry_space_group_name_Hall '-P 2yn'
_symmetry_space_group_name_H-M 'P 1 21/n 1'
_atom_sites_solution_hydrogens geom
_audit_creation_method SHELXL-2014
_audit_update_record
;
2016-06-06 deposited with the CCDC.
2016-08-17 downloaded from the CCDC.
;
_cell_angle_alpha 90
_cell_angle_beta 98.553(2)
_cell_angle_gamma 90
_cell_formula_units_Z 4
_cell_length_a 11.2404(3)
_cell_length_b 17.7665(4)
_cell_length_c 20.0607(6)
_cell_measurement_reflns_used 30028
_cell_measurement_temperature 170(2)
_cell_measurement_theta_max 26.005
_cell_measurement_theta_min 1.539
_cell_volume 3961.62(18)
_computing_cell_refinement 'X-Area (Stoe, 2008)'
_computing_data_collection 'X-Area (Stoe, 2008)'
_computing_data_reduction 'X-Area (Stoe, 2008)'
_computing_structure_refinement 'SHELXL-2014 (Sheldrick, 2014)'
_computing_structure_solution 'SHELXS-97 (Sheldrick, 2008)'
_diffrn_ambient_temperature 170(2)
_diffrn_measured_fraction_theta_full 0.997
_diffrn_measured_fraction_theta_max 0.997
_diffrn_measurement_device_type IPDS-2
_diffrn_measurement_method 'Omega scans'
_diffrn_radiation_type MoK\a
_diffrn_radiation_wavelength 0.71073
_diffrn_reflns_av_R_equivalents 0.0264
_diffrn_reflns_av_unetI/netI 0.0195
_diffrn_reflns_Laue_measured_fraction_full 0.997
_diffrn_reflns_Laue_measured_fraction_max 0.997
_diffrn_reflns_limit_h_max 13
_diffrn_reflns_limit_h_min -13
_diffrn_reflns_limit_k_max 21
_diffrn_reflns_limit_k_min -19
_diffrn_reflns_limit_l_max 24
_diffrn_reflns_limit_l_min -24
_diffrn_reflns_number 30028
_diffrn_reflns_point_group_measured_fraction_full 0.997
_diffrn_reflns_point_group_measured_fraction_max 0.997
_diffrn_reflns_theta_full 25.242
_diffrn_reflns_theta_max 26.005
_diffrn_reflns_theta_min 1.539
_exptl_absorpt_coefficient_mu 0.565
_exptl_absorpt_correction_T_max 0.9414
_exptl_absorpt_correction_T_min 0.8624
_exptl_absorpt_correction_type numerical
_exptl_absorpt_process_details 'X-Red and X-Shape'
_exptl_crystal_colour colorless
_exptl_crystal_density_diffrn 1.379
_exptl_crystal_description block
_exptl_crystal_F_000 1712
_exptl_crystal_size_max 0.22
_exptl_crystal_size_mid 0.15
_exptl_crystal_size_min 0.09
_refine_diff_density_max 0.444
_refine_diff_density_min -0.481
_refine_diff_density_rms 0.059
_refine_ls_extinction_coef 0.0021(4)
_refine_ls_extinction_expression Fc^*^=kFc[1+0.001xFc^2^\l^3^/sin(2\q)]^-1/4^
_refine_ls_extinction_method SHELXL
_refine_ls_goodness_of_fit_ref 1.059
_refine_ls_hydrogen_treatment constr
_refine_ls_matrix_type full
_refine_ls_number_parameters 447
_refine_ls_number_reflns 7759
_refine_ls_number_restraints 0
_refine_ls_restrained_S_all 1.059
_refine_ls_R_factor_all 0.0406
_refine_ls_R_factor_gt 0.0344
_refine_ls_shift/su_max 0.001
_refine_ls_shift/su_mean 0.000
_refine_ls_structure_factor_coef Fsqd
_refine_ls_weighting_details 'w=1/[\s^2^(Fo^2^)+(0.0448P)^2^+2.8411P] where P=(Fo^2^+2Fc^2^)/3'
_refine_ls_weighting_scheme calc
_refine_ls_wR_factor_gt 0.0812
_refine_ls_wR_factor_ref 0.0841
_reflns_Friedel_coverage 0.000
_reflns_number_gt 6992
_reflns_number_total 7759
_reflns_threshold_expression 'I > 2\s(I)'
_cod_data_source_file c6dt02316a2.cif
_cod_data_source_block felix137
_cod_depositor_comments 'Adding full bibliography for 7040380--7040381.cif.'
_cod_database_code 7040380
_shelx_space_group_comment
;
The symmetry employed for this shelxl refinement is uniquely defined
by the following loop, which should always be used as a source of
symmetry information in preference to the above space-group names.
They are only intended as comments.
;
_shelxl_version_number 2014-3

loop_
_space_group_symop_operation_xyz
'x, y, z'
'-x+1/2, y+1/2, -z+1/2'
'-x, -y, -z'
'x-1/2, -y-1/2, z-1/2'

loop_
_atom_site_label
_atom_site_type_symbol
_atom_site_fract_x
_atom_site_fract_y
_atom_site_fract_z
_atom_site_U_iso_or_equiv
_atom_site_adp_type
_atom_site_occupancy
_atom_site_site_symmetry_order
_atom_site_calc_flag
_atom_site_refinement_flags_posn
_atom_site_refinement_flags_adp
Mo1 Mo 0.58640(2) 0.72224(2) 0.35202(2) 0.02307(8) Uani 1 1 d . .
N1 N 0.52778(17) 0.82860(12) 0.33226(9) 0.0288(4) Uani 1 1 d . .
N2 N 0.4956(2) 0.88773(12) 0.32206(11) 0.0376(5) Uani 1 1 d . .
P1 P 0.67439(5) 0.77352(3) 0.46089(3) 0.02702(13) Uani 1 1 d . .
C1 C 0.7197(2) 0.71137(14) 0.53485(12) 0.0323(5) Uani 1 1 d . .
H1A H 0.7802 0.7383 0.5671 0.039 Uiso 1 1 calc R U
H1B H 0.6484 0.7028 0.5575 0.039 Uiso 1 1 calc R U
C2 C 0.7715(2) 0.63529(15) 0.51974(13) 0.0372(6) Uani 1 1 d . .
H2A H 0.8067 0.6117 0.5629 0.045 Uiso 1 1 calc R U
H2B H 0.8377 0.6435 0.4931 0.045 Uiso 1 1 calc R U
C3 C 0.6815(2) 0.58012(15) 0.48139(12) 0.0330(5) Uani 1 1 d . .
H3A H 0.6049 0.5836 0.5000 0.040 Uiso 1 1 calc R U
H3B H 0.7128 0.5284 0.4898 0.040 Uiso 1 1 calc R U
P2 P 0.64962(5) 0.59544(3) 0.38936(3) 0.02688(13) Uani 1 1 d . .
C4 C 0.5460(2) 0.51463(14) 0.36717(14) 0.0352(5) Uani 1 1 d . .
H4A H 0.5447 0.5030 0.3188 0.042 Uiso 1 1 calc R U
H4B H 0.5796 0.4702 0.3932 0.042 Uiso 1 1 calc R U
C5 C 0.4165(2) 0.52564(15) 0.37971(14) 0.0352(5) Uani 1 1 d . .
H5A H 0.3741 0.4767 0.3736 0.042 Uiso 1 1 calc R U
H5B H 0.4174 0.5413 0.4271 0.042 Uiso 1 1 calc R U
C6 C 0.3460(2) 0.58370(14) 0.33372(13) 0.0329(5) Uani 1 1 d . .
H6A H 0.2588 0.5751 0.3331 0.039 Uiso 1 1 calc R U
H6B H 0.3638 0.5769 0.2872 0.039 Uiso 1 1 calc R U
P3 P 0.38314(5) 0.68172(3) 0.36121(3) 0.02643(13) Uani 1 1 d . .
C11 C 0.5952(2) 0.84482(14) 0.50626(12) 0.0324(5) Uani 1 1 d . .
C12 C 0.4737(2) 0.85812(15) 0.48798(13) 0.0364(6) Uani 1 1 d . .
H12 H 0.4311 0.8326 0.4502 0.044 Uiso 1 1 calc R U
C13 C 0.4128(3) 0.90819(18) 0.52387(16) 0.0483(7) Uani 1 1 d . .
H13 H 0.3291 0.9163 0.5108 0.058 Uiso 1 1 calc R U
C14 C 0.4734(3) 0.94616(19) 0.57839(16) 0.0548(8) Uani 1 1 d . .
H14 H 0.4313 0.9800 0.6032 0.066 Uiso 1 1 calc R U
C15 C 0.5951(3) 0.93513(19) 0.59704(15) 0.0533(8) Uani 1 1 d . .
H15 H 0.6373 0.9619 0.6342 0.064 Uiso 1 1 calc R U
C16 C 0.6561(3) 0.88477(17) 0.56139(14) 0.0442(7) Uani 1 1 d . .
H16 H 0.7400 0.8773 0.5745 0.053 Uiso 1 1 calc R U
C21 C 0.8133(2) 0.82882(16) 0.45954(12) 0.0363(6) Uani 1 1 d . .
C22 C 0.8035(3) 0.90128(18) 0.43296(15) 0.0488(7) Uani 1 1 d . .
H22 H 0.7261 0.9218 0.4180 0.059 Uiso 1 1 calc R U
C23 C 0.9055(4) 0.9441(2) 0.42801(18) 0.0637(10) Uani 1 1 d . .
H23 H 0.8973 0.9935 0.4099 0.076 Uiso 1 1 calc R U
C24 C 1.0187(3) 0.9149(2) 0.4492(2) 0.0674(11) Uani 1 1 d . .
H24 H 1.0883 0.9441 0.4455 0.081 Uiso 1 1 calc R U
C25 C 1.0303(3) 0.8437(2) 0.47571(19) 0.0618(9) Uani 1 1 d . .
H25 H 1.1081 0.8236 0.4904 0.074 Uiso 1 1 calc R U
C26 C 0.9290(2) 0.80108(19) 0.48111(16) 0.0463(7) Uani 1 1 d . .
H26 H 0.9383 0.7519 0.4999 0.056 Uiso 1 1 calc R U
C31 C 0.7837(2) 0.54981(13) 0.36283(12) 0.0302(5) Uani 1 1 d . .
C32 C 0.8890(2) 0.53162(14) 0.40575(13) 0.0340(5) Uani 1 1 d . .
H32 H 0.8921 0.5380 0.4530 0.041 Uiso 1 1 calc R U
C33 C 0.9890(2) 0.50449(16) 0.38092(15) 0.0405(6) Uani 1 1 d . .
H33 H 1.0602 0.4934 0.4112 0.049 Uiso 1 1 calc R U
C34 C 0.9869(2) 0.49325(16) 0.31258(15) 0.0417(6) Uani 1 1 d . .
H34 H 1.0563 0.4757 0.2955 0.050 Uiso 1 1 calc R U
C35 C 0.8813(2) 0.50812(16) 0.26942(14) 0.0397(6) Uani 1 1 d . .
H35 H 0.8773 0.4992 0.2224 0.048 Uiso 1 1 calc R U
C36 C 0.7818(2) 0.53595(15) 0.29446(13) 0.0345(5) Uani 1 1 d . .
H36 H 0.7103 0.5459 0.2641 0.041 Uiso 1 1 calc R U
C41 C 0.2661(2) 0.73521(15) 0.30615(13) 0.0324(5) Uani 1 1 d . .
C42 C 0.2095(2) 0.70761(17) 0.24416(13) 0.0380(6) Uani 1 1 d . .
H42 H 0.2234 0.6571 0.2317 0.046 Uiso 1 1 calc R U
C43 C 0.1333(2) 0.7531(2) 0.20049(14) 0.0446(7) Uani 1 1 d . .
H43 H 0.0955 0.7335 0.1586 0.053 Uiso 1 1 calc R U
C44 C 0.1125(2) 0.82603(19) 0.21759(15) 0.0481(7) Uani 1 1 d . .
H44 H 0.0625 0.8574 0.1870 0.058 Uiso 1 1 calc R U
C45 C 0.1643(3) 0.85382(18) 0.27931(18) 0.0528(8) Uani 1 1 d . .
H45 H 0.1483 0.9040 0.2917 0.063 Uiso 1 1 calc R U
C46 C 0.2402(2) 0.80822(17) 0.32351(15) 0.0428(6) Uani 1 1 d . .
H46 H 0.2746 0.8275 0.3662 0.051 Uiso 1 1 calc R U
C51 C 0.3109(2) 0.67636(14) 0.43894(12) 0.0290(5) Uani 1 1 d . .
C52 C 0.1905(2) 0.65676(15) 0.43734(13) 0.0341(5) Uani 1 1 d . .
H52 H 0.1401 0.6510 0.3952 0.041 Uiso 1 1 calc R U
C53 C 0.1437(2) 0.64564(16) 0.49654(14) 0.0392(6) Uani 1 1 d . .
H53 H 0.0619 0.6312 0.4946 0.047 Uiso 1 1 calc R U
C54 C 0.2143(2) 0.65528(15) 0.55853(13) 0.0370(6) Uani 1 1 d . .
H54 H 0.1815 0.6475 0.5990 0.044 Uiso 1 1 calc R U
C55 C 0.3333(2) 0.67639(16) 0.56084(13) 0.0361(6) Uani 1 1 d . .
H55 H 0.3823 0.6845 0.6030 0.043 Uiso 1 1 calc R U
C56 C 0.3807(2) 0.68575(15) 0.50140(12) 0.0326(5) Uani 1 1 d . .
H56 H 0.4631 0.6989 0.5035 0.039 Uiso 1 1 calc R U
C61 C 0.7930(2) 0.84426(16) 0.26894(14) 0.0388(6) Uani 1 1 d . .
H61A H 0.8318 0.8740 0.3073 0.058 Uiso 1 1 calc R U
H61B H 0.7167 0.8680 0.2500 0.058 Uiso 1 1 calc R U
H61C H 0.8460 0.8419 0.2344 0.058 Uiso 1 1 calc R U
C62 C 0.9195(2) 0.71626(16) 0.31956(14) 0.0367(6) Uani 1 1 d . .
H62A H 0.9621 0.7220 0.2806 0.055 Uiso 1 1 calc R U
H62B H 0.9196 0.6631 0.3327 0.055 Uiso 1 1 calc R U
H62C H 0.9600 0.7462 0.3573 0.055 Uiso 1 1 calc R U
P4 P 0.76417(5) 0.74894(4) 0.29722(3) 0.02784(14) Uani 1 1 d . .
C63 C 0.7082(2) 0.70359(15) 0.21555(12) 0.0318(5) Uani 1 1 d . .
H63A H 0.7183 0.7357 0.1764 0.038 Uiso 1 1 calc R U
H63B H 0.7442 0.6534 0.2108 0.038 Uiso 1 1 calc R U
P5 P 0.55079(5) 0.69843(4) 0.23095(3) 0.02847(14) Uani 1 1 d . .
C64 C 0.4876(2) 0.61857(16) 0.17846(13) 0.0386(6) Uani 1 1 d . .
H64A H 0.5087 0.6237 0.1330 0.058 Uiso 1 1 calc R U
H64B H 0.3999 0.6182 0.1760 0.058 Uiso 1 1 calc R U
H64C H 0.5208 0.5713 0.1985 0.058 Uiso 1 1 calc R U
C65 C 0.4803(2) 0.77501(16) 0.17798(13) 0.0379(6) Uani 1 1 d . .
H65A H 0.5195 0.8227 0.1925 0.057 Uiso 1 1 calc R U
H65B H 0.3947 0.7779 0.1823 0.057 Uiso 1 1 calc R U
H65C H 0.4889 0.7654 0.1308 0.057 Uiso 1 1 calc R U

loop_
_atom_site_aniso_label
_atom_site_aniso_U_11
_atom_site_aniso_U_22
_atom_site_aniso_U_33
_atom_site_aniso_U_23
_atom_site_aniso_U_13
_atom_site_aniso_U_12
Mo1 0.02313(11) 0.02524(12) 0.02084(11) 0.00121(7) 0.00331(7) 0.00087(7)
N1 0.0281(9) 0.0344(12) 0.0244(9) -0.0003(8) 0.0057(7) -0.0016(8)
N2 0.0452(12) 0.0288(12) 0.0401(12) 0.0064(9) 0.0108(10) 0.0042(9)
P1 0.0274(3) 0.0298(3) 0.0234(3) -0.0011(2) 0.0022(2) 0.0015(2)
C1 0.0328(12) 0.0396(14) 0.0234(11) -0.0009(10) 0.0001(9) 0.0047(10)
C2 0.0385(13) 0.0400(15) 0.0310(12) 0.0032(11) -0.0020(10) 0.0100(11)
C3 0.0375(12) 0.0325(13) 0.0298(12) 0.0067(10) 0.0077(10) 0.0042(10)
P2 0.0279(3) 0.0259(3) 0.0270(3) 0.0019(2) 0.0048(2) 0.0020(2)
C4 0.0361(13) 0.0293(13) 0.0405(14) 0.0011(10) 0.0074(11) 0.0001(10)
C5 0.0352(13) 0.0297(13) 0.0420(14) 0.0013(10) 0.0101(11) -0.0042(10)
C6 0.0295(11) 0.0355(13) 0.0340(12) -0.0012(10) 0.0058(9) -0.0027(10)
P3 0.0246(3) 0.0299(3) 0.0249(3) 0.0017(2) 0.0039(2) 0.0001(2)
C11 0.0395(13) 0.0310(13) 0.0265(11) -0.0015(10) 0.0043(10) 0.0019(10)
C12 0.0394(13) 0.0365(14) 0.0342(13) -0.0004(11) 0.0084(10) 0.0039(11)
C13 0.0467(16) 0.0503(18) 0.0503(17) -0.0013(14) 0.0150(13) 0.0131(13)
C14 0.074(2) 0.0481(18) 0.0460(17) -0.0072(14) 0.0213(15) 0.0175(16)
C15 0.074(2) 0.0483(18) 0.0364(15) -0.0121(13) 0.0034(14) 0.0093(15)
C16 0.0498(16) 0.0456(16) 0.0346(14) -0.0085(12) -0.0021(12) 0.0067(13)
C21 0.0379(13) 0.0417(15) 0.0292(12) -0.0084(11) 0.0045(10) -0.0043(11)
C22 0.0521(16) 0.0470(17) 0.0463(16) -0.0003(13) 0.0042(13) -0.0125(13)
C23 0.084(3) 0.052(2) 0.056(2) -0.0055(16) 0.0125(18) -0.0322(18)
C24 0.055(2) 0.082(3) 0.070(2) -0.024(2) 0.0211(17) -0.0355(19)
C25 0.0379(16) 0.077(3) 0.072(2) -0.026(2) 0.0119(15) -0.0163(16)
C26 0.0354(14) 0.0529(18) 0.0509(17) -0.0133(14) 0.0074(12) -0.0056(12)
C31 0.0328(12) 0.0236(11) 0.0348(12) 0.0017(9) 0.0071(10) 0.0008(9)
C32 0.0359(12) 0.0297(13) 0.0361(13) 0.0011(10) 0.0043(10) 0.0042(10)
C33 0.0345(13) 0.0384(15) 0.0480(16) -0.0004(12) 0.0036(11) 0.0066(11)
C34 0.0372(14) 0.0376(15) 0.0533(17) -0.0057(12) 0.0165(12) 0.0031(11)
C35 0.0439(14) 0.0365(14) 0.0406(14) -0.0067(11) 0.0130(11) 0.0011(11)
C36 0.0372(13) 0.0319(13) 0.0346(13) -0.0030(10) 0.0063(10) 0.0016(10)
C41 0.0252(11) 0.0401(14) 0.0324(12) 0.0054(10) 0.0061(9) -0.0007(10)
C42 0.0317(12) 0.0532(17) 0.0299(12) 0.0034(11) 0.0073(10) 0.0058(11)
C43 0.0312(13) 0.072(2) 0.0307(13) 0.0124(13) 0.0047(10) 0.0019(13)
C44 0.0336(13) 0.060(2) 0.0485(16) 0.0242(15) 0.0004(12) 0.0022(13)
C45 0.0414(15) 0.0419(16) 0.071(2) 0.0136(15) -0.0041(14) 0.0053(12)
C46 0.0346(13) 0.0413(15) 0.0489(16) 0.0037(12) -0.0055(11) 0.0014(11)
C51 0.0279(11) 0.0289(12) 0.0305(12) 0.0034(9) 0.0055(9) 0.0015(9)
C52 0.0281(11) 0.0395(14) 0.0344(13) 0.0005(11) 0.0038(10) 0.0015(10)
C53 0.0288(12) 0.0445(15) 0.0468(15) -0.0026(12) 0.0140(11) -0.0024(11)
C54 0.0435(14) 0.0363(14) 0.0349(13) -0.0006(11) 0.0182(11) 0.0008(11)
C55 0.0387(13) 0.0414(15) 0.0284(12) 0.0007(10) 0.0057(10) 0.0016(11)
C56 0.0288(11) 0.0360(13) 0.0337(12) 0.0016(10) 0.0064(10) -0.0005(10)
C61 0.0403(13) 0.0354(14) 0.0423(14) 0.0037(11) 0.0115(11) -0.0031(11)
C62 0.0280(12) 0.0441(15) 0.0386(14) 0.0043(11) 0.0066(10) 0.0007(10)
P4 0.0262(3) 0.0308(3) 0.0272(3) 0.0023(2) 0.0061(2) 0.0003(2)
C63 0.0339(12) 0.0368(13) 0.0261(11) 0.0016(10) 0.0087(9) 0.0023(10)
P5 0.0292(3) 0.0335(3) 0.0225(3) -0.0003(2) 0.0032(2) -0.0002(2)
C64 0.0403(13) 0.0440(15) 0.0309(12) -0.0074(11) 0.0031(10) -0.0022(11)
C65 0.0363(13) 0.0468(16) 0.0303(12) 0.0046(11) 0.0036(10) 0.0021(11)

loop_
_atom_type_symbol
_atom_type_description
_atom_type_scat_dispersion_real
_atom_type_scat_dispersion_imag
_atom_type_scat_source
C C 0.0033 0.0016 'International Tables Vol C Tables 4.2.6.8 and 6.1.1.4'
H H 0.0000 0.0000 'International Tables Vol C Tables 4.2.6.8 and 6.1.1.4'
N N 0.0061 0.0033 'International Tables Vol C Tables 4.2.6.8 and 6.1.1.4'
P P 0.1023 0.0942 'International Tables Vol C Tables 4.2.6.8 and 6.1.1.4'
Mo Mo -1.6832 0.6857 'International Tables Vol C Tables 4.2.6.8 and 6.1.1.4'

loop_
_geom_angle_atom_site_label_1
_geom_angle_atom_site_label_2
_geom_angle_atom_site_label_3
_geom_angle
N1 Mo1 P3 90.52(6)
N1 Mo1 P1 84.44(6)
P3 Mo1 P1 107.69(2)
N1 Mo1 P5 88.08(6)
P3 Mo1 P5 90.42(2)
P1 Mo1 P5 160.41(2)
N1 Mo1 P2 173.04(6)
P3 Mo1 P2 86.41(2)
P1 Mo1 P2 90.53(2)
P5 Mo1 P2 98.19(2)
N1 Mo1 P4 89.71(6)
P3 Mo1 P4 157.64(2)
P1 Mo1 P4 94.58(2)
P5 Mo1 P4 67.25(2)
P2 Mo1 P4 95.50(2)
N2 N1 Mo1 179.2(2)
C21 P1 C1 101.29(12)
C21 P1 C11 96.41(12)
C1 P1 C11 96.20(11)
C21 P1 Mo1 114.64(8)
C1 P1 Mo1 121.32(8)
C11 P1 Mo1 122.21(8)
C2 C1 P1 115.90(17)
C1 C2 C3 115.2(2)
C2 C3 P2 115.03(18)
C3 P2 C31 100.20(11)
C3 P2 C4 98.44(12)
C31 P2 C4 95.77(11)
C3 P2 Mo1 116.48(9)
C31 P2 Mo1 121.69(8)
C4 P2 Mo1 119.63(8)
C5 C4 P2 116.12(18)
C6 C5 C4 114.2(2)
C5 C6 P3 112.42(17)
C41 P3 C6 101.32(11)
C41 P3 C51 99.58(11)
C6 P3 C51 95.39(11)
C41 P3 Mo1 113.32(8)
C6 P3 Mo1 115.35(8)
C51 P3 Mo1 127.60(8)
C12 C11 C16 118.0(2)
C12 C11 P1 120.82(19)
C16 C11 P1 121.1(2)
C11 C12 C13 121.1(3)
C14 C13 C12 120.2(3)
C13 C14 C15 120.0(3)
C14 C15 C16 119.9(3)
C15 C16 C11 120.8(3)
C22 C21 C26 117.5(3)
C22 C21 P1 118.6(2)
C26 C21 P1 123.8(2)
C21 C22 C23 120.9(3)
C24 C23 C22 120.3(4)
C25 C24 C23 119.7(3)
C24 C25 C26 120.2(3)
C25 C26 C21 121.4(3)
C36 C31 C32 117.1(2)
C36 C31 P2 117.75(18)
C32 C31 P2 125.07(19)
C33 C32 C31 121.3(2)
C34 C33 C32 120.8(2)
C33 C34 C35 118.6(2)
C36 C35 C34 120.3(3)
C35 C36 C31 121.8(2)
C46 C41 C42 117.8(2)
C46 C41 P3 119.25(19)
C42 C41 P3 122.7(2)
C43 C42 C41 120.8(3)
C44 C43 C42 120.3(3)
C43 C44 C45 119.9(3)
C44 C45 C46 120.0(3)
C41 C46 C45 121.0(3)
C56 C51 C52 117.9(2)
C56 C51 P3 119.44(18)
C52 C51 P3 122.40(18)
C53 C52 C51 120.5(2)
C54 C53 C52 121.0(2)
C53 C54 C55 119.1(2)
C54 C55 C56 119.8(2)
C51 C56 C55 121.6(2)
C61 P4 C62 99.37(13)
C61 P4 C63 100.43(12)
C62 P4 C63 105.36(12)
C61 P4 Mo1 120.59(9)
C62 P4 Mo1 129.52(9)
C63 P4 Mo1 96.88(8)
P5 C63 P4 94.68(11)
C65 P5 C63 102.07(12)
C65 P5 C64 98.25(13)
C63 P5 C64 103.89(12)
C65 P5 Mo1 116.20(9)
C63 P5 Mo1 97.98(8)
C64 P5 Mo1 133.95(9)

loop_
_geom_bond_atom_site_label_1
_geom_bond_atom_site_label_2
_geom_bond_distance
Mo1 N1 2.021(2)
Mo1 P3 2.4285(6)
Mo1 P1 2.4363(6)
Mo1 P5 2.4390(6)
Mo1 P2 2.4460(6)
Mo1 P4 2.4656(6)
N1 N2 1.120(3)
P1 C21 1.848(3)
P1 C1 1.859(2)
P1 C11 1.862(3)
C1 C2 1.520(4)
C2 C3 1.531(4)
C3 P2 1.848(2)
P2 C31 1.858(2)
P2 C4 1.861(3)
C4 C5 1.526(3)
C5 C6 1.525(3)
C6 P3 1.855(3)
P3 C41 1.849(2)
P3 C51 1.864(2)
C11 C12 1.381(4)
C11 C16 1.403(4)
C12 C13 1.387(4)
C13 C14 1.376(5)
C14 C15 1.378(5)
C15 C16 1.388(4)
C21 C22 1.392(4)
C21 C26 1.398(4)
C22 C23 1.392(4)
C23 C24 1.381(6)
C24 C25 1.370(6)
C25 C26 1.386(4)
C31 C36 1.390(4)
C31 C32 1.394(3)
C32 C33 1.383(4)
C33 C34 1.382(4)
C34 C35 1.386(4)
C35 C36 1.384(4)
C41 C46 1.385(4)
C41 C42 1.399(4)
C42 C43 1.390(4)
C43 C44 1.369(5)
C44 C45 1.379(5)
C45 C46 1.395(4)
C51 C56 1.386(3)
C51 C52 1.394(3)
C52 C53 1.382(4)
C53 C54 1.382(4)
C54 C55 1.383(4)
C55 C56 1.387(4)
C61 P4 1.830(3)
C62 P4 1.831(2)
P4 C63 1.850(2)
C63 P5 1.843(2)
P5 C65 1.833(3)
P5 C64 1.845(3)
